data_4340116
loop_
_publ_author_name
'Cross, Justin N.'
'Villa, Eric M.'
'Darling, Victoria R.'
'Polinski, Matthew J.'
'Lin, Jian'
'Tan, Xiaoyan'
'Kikugawa, Naoki'
'Shatruk, Michael'
'Baumbach, Ryan'
'Albrecht-Schmitt, Thomas E'

_publ_section_title
;
 Straightforward Reductive Routes to Air-Stable Uranium(III) and
 Neptunium(III) Materials.
;
_journal_issue 14
_journal_name_full 'Inorganic chemistry'
_journal_page_first 7455
_journal_page_last 7466
_journal_paper_doi 10.1021/ic500771t
_journal_volume 53
_journal_year 2014
_chemical_formula_moiety RbNp(SO4)2
_chemical_formula_sum 'Np O8 Rb S2'
_chemical_formula_weight 514.59
_chemical_melting_point ?
_chemical_name_common 'Rubidium Neptunium(III) sulfate'
_chemical_name_systematic
; 
 ? 
;
_space_group_IT_number 14
_symmetry_cell_setting monoclinic
_symmetry_space_group_name_Hall '-P 2yn'
_symmetry_space_group_name_H-M 'P 1 21/n 1'
_atom_sites_solution_hydrogens none
_atom_sites_solution_primary direct
_atom_sites_solution_secondary difmap
_audit_creation_method SHELXL-97
_cell_angle_alpha 90.00
_cell_angle_beta 102.715(5)
_cell_angle_gamma 90.00
_cell_formula_units_Z 4
_cell_length_a 9.127(4)
_cell_length_b 5.4143(19)
_cell_length_c 14.198(5)
_cell_measurement_reflns_used 7556
_cell_measurement_temperature 296(2)
_cell_measurement_theta_max 27.56
_cell_measurement_theta_min 2.43
_cell_volume 684.4(5)
_computing_cell_refinement 'smart saint'
_computing_data_collection smart
_computing_data_reduction SAINT
_computing_molecular_graphics 'SHELXP-97 (Sheldrick, 1997)'
_computing_publication_material 'SHELXCIF-97 (Sheldrick, 2000)'
_computing_structure_refinement 'SHELXL-97 (Sheldrick, 1997)'
_computing_structure_solution 'SHELXS-97 (Sheldrick, 1990)'
_diffrn_ambient_temperature 296(2)
_diffrn_detector_area_resol_mean 0
_diffrn_measured_fraction_theta_full 0.996
_diffrn_measured_fraction_theta_max 0.996
_diffrn_measurement_device_type 'BRUKER apex II'
_diffrn_measurement_method '0.5 wide w/ exposures'
_diffrn_radiation_monochromator 'Quazar optics'
_diffrn_radiation_source 'Imus microfocused'
_diffrn_radiation_type MoK\a
_diffrn_radiation_wavelength 0.71073
_diffrn_reflns_av_R_equivalents 0.0520
_diffrn_reflns_av_sigmaI/netI 0.0379
_diffrn_reflns_limit_h_max 11
_diffrn_reflns_limit_h_min -11
_diffrn_reflns_limit_k_max 7
_diffrn_reflns_limit_k_min -7
_diffrn_reflns_limit_l_max 18
_diffrn_reflns_limit_l_min -18
_diffrn_reflns_number 7556
_diffrn_reflns_theta_full 27.56
_diffrn_reflns_theta_max 27.56
_diffrn_reflns_theta_min 2.43
_exptl_absorpt_coefficient_mu 22.866
_exptl_absorpt_correction_T_max 0.507
_exptl_absorpt_correction_T_min 0.345
_exptl_absorpt_correction_type multi-scan
_exptl_absorpt_process_details SHELTXPREP
_exptl_crystal_colour purple-blue
_exptl_crystal_density_diffrn 4.994
_exptl_crystal_density_meas ?
_exptl_crystal_density_method 'not measured'
_exptl_crystal_description plate
_exptl_crystal_F_000 904
_exptl_crystal_size_max 0.12
_exptl_crystal_size_mid 0.09
_exptl_crystal_size_min 0.05
_refine_diff_density_max 2.895
_refine_diff_density_min -1.918
_refine_diff_density_rms 0.300
_refine_ls_extinction_method none
_refine_ls_goodness_of_fit_ref 1.079
_refine_ls_hydrogen_treatment none
_refine_ls_matrix_type full
_refine_ls_number_parameters 109
_refine_ls_number_reflns 1563
_refine_ls_number_restraints 0
_refine_ls_restrained_S_all 1.079
_refine_ls_R_factor_all 0.0305
_refine_ls_R_factor_gt 0.0253
_refine_ls_shift/su_max 0.000
_refine_ls_shift/su_mean 0.000
_refine_ls_structure_factor_coef Fsqd
_refine_ls_weighting_details 'calc w=1/[\s^2^(Fo^2^)+(0.0244P)^2^+2.5299P] where P=(Fo^2^+2Fc^2^)/3'
_refine_ls_weighting_scheme calc
_refine_ls_wR_factor_gt 0.0574
_refine_ls_wR_factor_ref 0.0606
_reflns_number_gt 1393
_reflns_number_total 1563
_reflns_threshold_expression >2sigma(I)
_cod_data_source_file ic500771t_si_002.cif
_cod_data_source_block save
_cod_depositor_comments
;
The following automatic conversions were performed:

'_chemical_melting_point' value 'not measured' was changed to '?' -
the value is undefined or not given.

Automatic conversion script
Id: cif_fix_values 2281 2013-09-26 08:29:07Z andrius 

 Adding full bibliography for 4340109--4340117.cif.

The following automatic conversions were performed:

'_exptl_crystal_density_meas' value 'N/A' was changed to '?' - the
value is perceived as not measured.

Automatic conversion script
Id: cif_fix_values 3008 2015-01-20 13:52:24Z robertas 
;
_cod_original_sg_symbol_H-M P2(1)/n
_cod_database_code 4340116

loop_
_symmetry_equiv_pos_as_xyz
'x, y, z'
'-x+1/2, y+1/2, -z+1/2'
'-x, -y, -z'
'x-1/2, -y-1/2, z-1/2'

loop_
_atom_site_label
_atom_site_type_symbol
_atom_site_fract_x
_atom_site_fract_y
_atom_site_fract_z
_atom_site_U_iso_or_equiv
_atom_site_adp_type
_atom_site_occupancy
_atom_site_symmetry_multiplicity
_atom_site_calc_flag
Np1 Np 0.13725(3) 0.18442(5) 0.365462(17) 0.00720(10) Uani 1 1 d
Rb1 Rb -0.14467(7) -0.26634(12) 0.12220(4) 0.01070(15) Uani 1 1 d
S1 S 0.35508(19) -0.2752(3) 0.35835(11) 0.0069(3) Uani 1 1 d
S2 S -0.06658(18) -0.2617(3) 0.39927(11) 0.0071(3) Uani 1 1 d
O1 O -0.1781(5) -0.2795(8) 0.4598(3) 0.0086(9) Uani 1 1 d
O2 O 0.0828(5) -0.1919(8) 0.4582(3) 0.0099(9) Uani 1 1 d
O3 O 0.3721(5) -0.0548(8) 0.4216(3) 0.0082(9) Uani 1 1 d
O4 O 0.2163(5) -0.2366(8) 0.2805(3) 0.0090(9) Uani 1 1 d
O5 O -0.1076(5) -0.0650(8) 0.3256(3) 0.0089(9) Uani 1 1 d
O6 O 0.4829(5) -0.2931(8) 0.3108(3) 0.0102(10) Uani 1 1 d
O7 O -0.0589(5) -0.5024(8) 0.3517(3) 0.0106(9) Uani 1 1 d
O8 O 0.3419(5) -0.5014(8) 0.4125(3) 0.0092(9) Uani 1 1 d

loop_
_atom_site_aniso_label
_atom_site_aniso_U_11
_atom_site_aniso_U_22
_atom_site_aniso_U_33
_atom_site_aniso_U_23
_atom_site_aniso_U_13
_atom_site_aniso_U_12
Np1 0.00835(14) 0.00694(15) 0.00698(14) -0.00008(9) 0.00313(10) 0.00013(9)
Rb1 0.0115(3) 0.0104(3) 0.0112(3) -0.0016(2) 0.0046(3) -0.0008(2)
S1 0.0086(7) 0.0055(7) 0.0073(7) -0.0007(6) 0.0033(6) -0.0005(6)
S2 0.0089(8) 0.0063(7) 0.0071(7) -0.0011(6) 0.0037(6) 0.0007(6)
O1 0.010(2) 0.008(2) 0.009(2) -0.0029(17) 0.0060(19) -0.0021(18)
O2 0.007(2) 0.011(2) 0.012(2) -0.0009(18) 0.0023(18) 0.0018(18)
O3 0.011(2) 0.009(2) 0.006(2) -0.0029(18) 0.0043(17) -0.0021(18)
O4 0.006(2) 0.009(2) 0.013(2) 0.0018(18) 0.0030(19) 0.0022(18)
O5 0.012(2) 0.007(2) 0.008(2) -0.0006(18) 0.0037(18) 0.0031(18)
O6 0.011(2) 0.010(2) 0.011(2) 0.0010(18) 0.0052(19) 0.0030(18)
O7 0.012(2) 0.010(2) 0.012(2) -0.0020(18) 0.0047(18) 0.0001(18)
O8 0.012(2) 0.008(2) 0.009(2) 0.0006(18) 0.0049(18) -0.0003(18)

loop_
_atom_type_symbol
_atom_type_description
_atom_type_scat_dispersion_real
_atom_type_scat_dispersion_imag
_atom_type_scat_source
O O 0.0106 0.0060 'International Tables Vol C Tables 4.2.6.8 and 6.1.1.4'
S S 0.1246 0.1234 'International Tables Vol C Tables 4.2.6.8 and 6.1.1.4'
Rb Rb -0.9393 2.9676 'International Tables Vol C Tables 4.2.6.8 and 6.1.1.4'
Np Np -11.4937 4.1493 'International Tables Vol C Tables 4.2.6.8 and 6.1.1.4'

loop_
_geom_angle_atom_site_label_1
_geom_angle_atom_site_label_2
_geom_angle_atom_site_label_3
_geom_angle
_geom_angle_site_symmetry_1
_geom_angle_site_symmetry_3
O7 Np1 O1 83.22(15) 1_565 3_556
O7 Np1 O3 162.63(14) 1_565 .
O1 Np1 O3 81.83(14) 3_556 .
O7 Np1 O6 74.61(15) 1_565 2
O1 Np1 O6 157.80(15) 3_556 2
O3 Np1 O6 120.24(14) . 2
O7 Np1 O8 92.31(16) 1_565 1_565
O1 Np1 O8 69.71(14) 3_556 1_565
O3 Np1 O8 74.23(15) . 1_565
O6 Np1 O8 111.72(14) 2 1_565
O7 Np1 O2 112.07(15) 1_565 .
O1 Np1 O2 69.55(15) 3_556 .
O3 Np1 O2 70.58(15) . .
O6 Np1 O2 117.76(15) 2 .
O8 Np1 O2 128.84(14) 1_565 .
O7 Np1 O5 76.13(15) 1_565 .
O1 Np1 O5 105.18(14) 3_556 .
O3 Np1 O5 116.43(15) . .
O6 Np1 O5 68.70(14) 2 .
O8 Np1 O5 168.00(14) 1_565 .
O2 Np1 O5 55.28(14) . .
O7 Np1 O4 107.63(14) 1_565 2
O1 Np1 O4 137.25(14) 3_556 2
O3 Np1 O4 78.07(14) . 2
O6 Np1 O4 54.18(14) 2 2
O8 Np1 O4 68.66(14) 1_565 2
O2 Np1 O4 134.73(14) . 2
O5 Np1 O4 117.54(14) . 2
O7 Np1 O4 143.07(14) 1_565 .
O1 Np1 O4 127.94(14) 3_556 .
O3 Np1 O4 54.29(13) . .
O6 Np1 O4 72.62(14) 2 .
O8 Np1 O4 115.33(14) 1_565 .
O2 Np1 O4 70.22(15) . .
O5 Np1 O4 76.50(14) . .
O4 Np1 O4 65.04(8) 2 .
O7 Np1 S2 95.59(12) 1_565 .
O1 Np1 S2 88.31(11) 3_556 .
O3 Np1 S2 92.76(11) . .
O6 Np1 S2 92.66(11) 2 .
O8 Np1 S2 155.59(10) 1_565 .
O2 Np1 S2 27.64(11) . .
O5 Np1 S2 27.72(10) . .
O4 Np1 S2 129.71(10) 2 .
O4 Np1 S2 69.61(10) . .
O7 Np1 S1 170.69(11) 1_565 .
O1 Np1 S1 103.60(11) 3_556 .
O3 Np1 S1 26.55(10) . .
O6 Np1 S1 98.31(11) 2 .
O8 Np1 S1 95.99(11) 1_565 .
O2 Np1 S1 65.51(11) . .
O5 Np1 S1 95.78(11) . .
O4 Np1 S1 71.77(10) 2 .
O4 Np1 S1 27.93(10) . .
S2 Np1 S1 78.49(5) . .
O7 Np1 S1 92.81(11) 1_565 2
O1 Np1 S1 161.33(11) 3_556 2
O3 Np1 S1 98.54(10) . 2
O6 Np1 S1 26.51(11) 2 2
O8 Np1 S1 92.32(10) 1_565 2
O2 Np1 S1 128.35(11) . 2
O5 Np1 S1 91.45(10) . 2
O4 Np1 S1 27.91(10) 2 2
O4 Np1 S1 63.64(10) . 2
S2 Np1 S1 110.27(4) . 2
S1 Np1 S1 82.67(4) . 2
O5 Rb1 O6 136.50(13) 2_445 2
O5 Rb1 O2 67.20(12) 2_445 4
O6 Rb1 O2 124.90(12) 2 4
O5 Rb1 O5 83.73(9) 2_445 .
O6 Rb1 O5 56.54(12) 2 .
O2 Rb1 O5 131.40(13) 4 .
O5 Rb1 O3 104.79(12) 2_445 4
O6 Rb1 O3 116.42(12) 2 4
O2 Rb1 O3 57.11(12) 4 4
O5 Rb1 O3 170.58(12) . 4
O5 Rb1 O3 117.21(13) 2_445 2_545
O6 Rb1 O3 97.60(13) 2 2_545
O2 Rb1 O3 111.55(12) 4 2_545
O5 Rb1 O3 116.33(12) . 2_545
O3 Rb1 O3 56.40(14) 4 2_545
O5 Rb1 O7 60.19(12) 2_445 2_455
O6 Rb1 O7 87.19(12) 2 2_455
O2 Rb1 O7 62.73(12) 4 2_455
O5 Rb1 O7 69.16(12) . 2_455
O3 Rb1 O7 118.38(11) 4 2_455
O3 Rb1 O7 174.13(11) 2_545 2_455
O5 Rb1 O1 100.79(12) 2_445 2_455
O6 Rb1 O1 65.39(13) 2 2_455
O2 Rb1 O1 60.85(12) 4 2_455
O5 Rb1 O1 89.53(12) . 2_455
O3 Rb1 O1 92.72(12) 4 2_455
O3 Rb1 O1 135.05(11) 2_545 2_455
O7 Rb1 O1 44.45(11) 2_455 2_455
O5 Rb1 O8 171.13(11) 2_445 2
O6 Rb1 O8 45.24(12) 2 2
O2 Rb1 O8 120.04(12) 4 2
O5 Rb1 O8 93.76(11) . 2
O3 Rb1 O8 77.21(11) 4 2
O3 Rb1 O8 56.43(12) 2_545 2
O7 Rb1 O8 126.79(12) 2_455 2
O1 Rb1 O8 87.68(12) 2_455 2
O5 Rb1 O6 76.93(12) 2_445 2_545
O6 Rb1 O6 119.64(15) 2 2_545
O2 Rb1 O6 113.79(12) 4 2_545
O5 Rb1 O6 95.06(12) . 2_545
O3 Rb1 O6 83.21(12) 4 2_545
O3 Rb1 O6 44.60(11) 2_545 2_545
O7 Rb1 O6 135.11(12) 2_455 2_545
O1 Rb1 O6 174.58(12) 2_455 2_545
O8 Rb1 O6 94.86(12) 2 2_545
O5 Rb1 O8 125.50(12) 2_445 4
O6 Rb1 O8 80.12(12) 2 4
O2 Rb1 O8 58.31(12) 4 4
O5 Rb1 O8 132.61(12) . 4
O3 Rb1 O8 45.00(11) 4 4
O3 Rb1 O8 84.99(11) 2_545 4
O7 Rb1 O8 92.55(11) 2_455 4
O1 Rb1 O8 52.26(11) 2_455 4
O8 Rb1 O8 62.04(13) 2 4
O6 Rb1 O8 125.07(11) 2_545 4
O5 Rb1 O1 45.21(11) 2_445 2_445
O6 Rb1 O1 177.81(11) 2 2_445
O2 Rb1 O1 53.65(12) 4 2_445
O5 Rb1 O1 125.60(12) . 2_445
O3 Rb1 O1 61.52(11) 4 2_445
O3 Rb1 O1 81.84(12) 2_545 2_445
O7 Rb1 O1 93.24(12) 2_455 2_445
O1 Rb1 O1 113.54(14) 2_455 2_445
O8 Rb1 O1 133.38(11) 2 2_445
O6 Rb1 O1 61.35(12) 2_545 2_445
O8 Rb1 O1 97.71(11) 4 2_445
O8 S1 O6 110.5(3) . .
O8 S1 O3 111.4(3) . .
O6 S1 O3 110.1(3) . .
O8 S1 O4 110.4(3) . .
O6 S1 O4 107.3(3) . .
O3 S1 O4 107.1(3) . .
O8 S1 Np1 120.66(19) . .
O6 S1 Np1 128.71(19) . .
O3 S1 Np1 48.50(18) . .
O4 S1 Np1 59.04(18) . .
O8 S1 Np1 119.09(19) . 2_545
O6 S1 Np1 49.34(19) . 2_545
O3 S1 Np1 129.41(19) . 2_545
O4 S1 Np1 58.55(18) . 2_545
Np1 S1 Np1 103.53(5) . 2_545
O8 S1 Rb1 60.14(18) . 2_545
O6 S1 Rb1 50.61(18) . 2_545
O3 S1 Rb1 123.60(19) . 2_545
O4 S1 Rb1 128.72(19) . 2_545
Np1 S1 Rb1 172.11(5) . 2_545
Np1 S1 Rb1 81.62(4) 2_545 2_545
O8 S1 Rb1 60.54(18) . 4_656
O6 S1 Rb1 129.4(2) . 4_656
O3 S1 Rb1 50.90(18) . 4_656
O4 S1 Rb1 122.78(19) . 4_656
Np1 S1 Rb1 77.63(4) . 4_656
Np1 S1 Rb1 178.66(6) 2_545 4_656
Rb1 S1 Rb1 97.15(4) 2_545 4_656
O8 S1 Rb1 134.97(19) . 2
O6 S1 Rb1 58.07(19) . 2
O3 S1 Rb1 52.48(18) . 2
O4 S1 Rb1 114.52(19) . 2
Np1 S1 Rb1 81.98(5) . 2
Np1 S1 Rb1 87.41(4) 2_545 2
Rb1 S1 Rb1 92.39(5) 2_545 2
Rb1 S1 Rb1 92.09(4) 4_656 2
O1 S2 O7 108.5(3) . .
O1 S2 O5 111.1(3) . .
O7 S2 O5 110.0(3) . .
O1 S2 O2 110.8(3) . .
O7 S2 O2 110.6(3) . .
O5 S2 O2 105.9(3) . .
O1 S2 Np1 130.28(19) . .
O7 S2 Np1 121.2(2) . .
O5 S2 Np1 53.65(18) . .
O2 S2 Np1 52.42(18) . .
O1 S2 Rb1 61.81(18) . 2_455
O7 S2 Rb1 134.60(19) . 2_455
O5 S2 Rb1 50.25(18) . 2_455
O2 S2 Rb1 114.12(19) . 2_455
Np1 S2 Rb1 82.32(5) . 2_455
O1 S2 Rb1 55.79(18) . 2_445
O7 S2 Rb1 54.88(19) . 2_445
O5 S2 Rb1 113.64(19) . 2_445
O2 S2 Rb1 140.48(19) . 2_445
Np1 S2 Rb1 166.30(5) . 2_445
Rb1 S2 Rb1 92.63(5) 2_455 2_445
O1 S2 Rb1 126.94(19) . .
O7 S2 Rb1 62.79(18) . .
O5 S2 Rb1 47.21(18) . .
O2 S2 Rb1 121.3(2) . .
Np1 S2 Rb1 80.31(4) . .
Rb1 S2 Rb1 87.28(4) 2_455 .
Rb1 S2 Rb1 86.76(4) 2_445 .
S2 O1 Np1 126.8(3) . 3_556
S2 O1 Rb1 101.7(2) . 2_445
Np1 O1 Rb1 119.42(16) 3_556 2_445
S2 O1 Rb1 95.0(2) . 2_455
Np1 O1 Rb1 97.61(14) 3_556 2_455
Rb1 O1 Rb1 113.54(14) 2_445 2_455
S2 O2 Np1 99.9(2) . .
S2 O2 Rb1 156.2(3) . 4_656
Np1 O2 Rb1 103.81(15) . 4_656
S1 O3 Np1 104.9(2) . .
S1 O3 Rb1 106.9(2) . 4_656
Np1 O3 Rb1 104.41(14) . 4_656
S1 O3 Rb1 105.4(2) . 2
Np1 O3 Rb1 110.22(16) . 2
Rb1 O3 Rb1 123.60(14) 4_656 2
S1 O4 Np1 93.5(2) . 2_545
S1 O4 Np1 93.0(2) . .
Np1 O4 Np1 132.94(17) 2_545 .
S1 O4 Rb1 166.5(3) . .
Np1 O4 Rb1 93.04(13) 2_545 .
Np1 O4 Rb1 91.08(12) . .
S2 O5 Np1 98.6(2) . .
S2 O5 Rb1 107.5(2) . 2_455
Np1 O5 Rb1 109.19(15) . 2_455
S2 O5 Rb1 111.8(2) . .
Np1 O5 Rb1 107.94(15) . .
Rb1 O5 Rb1 119.74(14) 2_455 .
S1 O6 Np1 104.2(2) . 2_545
S1 O6 Rb1 107.1(2) . 2_545
Np1 O6 Rb1 110.57(16) 2_545 2_545
S1 O6 Rb1 99.3(2) . 2
Np1 O6 Rb1 113.90(16) 2_545 2
Rb1 O6 Rb1 119.64(15) 2_545 2
S2 O7 Np1 133.2(3) . 1_545
S2 O7 Rb1 102.6(2) . 2_445
Np1 O7 Rb1 107.99(16) 1_545 2_445
S2 O7 Rb1 94.7(2) . .
Np1 O7 Rb1 110.18(15) 1_545 .
Rb1 O7 Rb1 104.97(12) 2_445 .
S1 O8 Np1 124.8(2) . 1_545
S1 O8 Rb1 96.8(2) . 2_545
Np1 O8 Rb1 105.61(15) 1_545 2_545
S1 O8 Rb1 96.6(2) . 4_656
Np1 O8 Rb1 114.69(15) 1_545 4_656
Rb1 O8 Rb1 117.96(13) 2_545 4_656

loop_
_geom_bond_atom_site_label_1
_geom_bond_atom_site_label_2
_geom_bond_distance
_geom_bond_site_symmetry_2
Np1 O7 2.442(5) 1_565
Np1 O1 2.480(4) 3_556
Np1 O3 2.481(4) .
Np1 O6 2.505(5) 2
Np1 O8 2.506(5) 1_565
Np1 O2 2.534(5) .
Np1 O5 2.566(5) .
Np1 O4 2.736(5) 2
Np1 O4 2.748(5) .
Np1 S2 3.1492(18) .
Np1 S1 3.2005(19) .
Np1 S1 3.2013(19) 2
Rb1 O5 3.002(4) 2_445
Rb1 O6 3.006(5) 2
Rb1 O2 3.018(5) 4
Rb1 O5 3.035(4) .
Rb1 O3 3.044(4) 4
Rb1 O3 3.114(5) 2_545
Rb1 O7 3.153(5) 2_455
Rb1 O1 3.176(5) 2_455
Rb1 O8 3.246(5) 2
Rb1 O6 3.256(5) 2_545
Rb1 O8 3.289(4) 4
Rb1 O1 3.296(5) 2_445
S1 O8 1.465(5) .
S1 O6 1.473(5) .
S1 O3 1.481(5) .
S1 O4 1.501(5) .
S1 Np1 3.2013(19) 2_545
S1 Rb1 3.717(2) 2_545
S1 Rb1 3.752(2) 4_656
S1 Rb1 3.786(2) 2
S2 O1 1.473(5) .
S2 O7 1.477(5) .
S2 O5 1.482(5) .
S2 O2 1.483(5) .
S2 Rb1 3.725(2) 2_455
S2 Rb1 3.762(2) 2_445
O1 Np1 2.480(4) 3_556
O1 Rb1 3.176(5) 2_445
O1 Rb1 3.296(5) 2_455
O2 Rb1 3.018(5) 4_656
O3 Rb1 3.044(4) 4_656
O3 Rb1 3.114(5) 2
O4 Np1 2.736(5) 2_545
O5 Rb1 3.002(4) 2_455
O6 Np1 2.505(5) 2_545
O6 Rb1 3.006(5) 2_545
O6 Rb1 3.256(5) 2
O7 Np1 2.442(5) 1_545
O7 Rb1 3.153(5) 2_445
O8 Np1 2.506(4) 1_545
O8 Rb1 3.246(5) 2_545
O8 Rb1 3.289(4) 4_656
